data_4311969
loop_
_publ_author_name
'Tapan K. Paine'
'Thomas Weyherm\"uller'
'Leonardo D. Slep'
'Frank Neese'
'Eckhard Bill'
'Eberhard Bothe'
'Karl Wieghardt'
'Phalguni Chaudhuri'

_publ_section_title
;
 Nonoxovanadium(IV) and Oxovanadium(V) Complexes with Mixed O, X, O-Donor
 Ligands (X = S, Se, P, or PO)
;
_journal_name_full 'Inorganic Chemistry'
_journal_page_first 7324
_journal_page_last 7338
_journal_paper_doi 10.1021/ic040052f
_journal_volume 43
_journal_year 2004
_chemical_formula_sum 'C68 H90 O4 P2 V'
_chemical_formula_weight 1084.28
_chemical_name_systematic
; 
  ? 
;
_space_group_IT_number 15
_symmetry_cell_setting monoclinic
_symmetry_space_group_name_Hall '-C 2yc'
_symmetry_space_group_name_H-M 'C 1 2/c 1'
_atom_sites_solution_hydrogens geom
_atom_sites_solution_primary direct
_atom_sites_solution_secondary difmap
_audit_creation_method SHELXL-97
_cell_angle_alpha 90.00
_cell_angle_beta 99.57(4)
_cell_angle_gamma 90.00
_cell_formula_units_Z 8
_cell_length_a 20.282(6)
_cell_length_b 18.965(6)
_cell_length_c 36.913(11)
_cell_measurement_temperature 100(2)
_cell_volume 14001(8)
_computing_cell_refinement 'Siemens SAINT'
_computing_data_collection 'Siemens SAINT'
_computing_data_reduction 'Siemens SAINT'
_computing_structure_refinement 'SHELXL-97 (Sheldrick, 1997)'
_computing_structure_solution 'SHELXS-97 (Sheldrick, 1990)'
_diffrn_ambient_temperature 100(2)
_diffrn_measured_fraction_theta_full 0.479
_diffrn_measured_fraction_theta_max 0.479
_diffrn_measurement_device_type 'Siemens SMART CCD-Detector'
_diffrn_measurement_method '0.3 deg. in \w and 30 sec. per frame'
_diffrn_radiation_monochromator graphite
_diffrn_radiation_source 'fine-focus sealed tube'
_diffrn_radiation_type MoK\a
_diffrn_radiation_wavelength 0.71073
_diffrn_reflns_av_R_equivalents 0.2313
_diffrn_reflns_av_sigmaI/netI 0.2398
_diffrn_reflns_limit_h_max 18
_diffrn_reflns_limit_h_min -18
_diffrn_reflns_limit_k_max 17
_diffrn_reflns_limit_k_min -10
_diffrn_reflns_limit_l_max 33
_diffrn_reflns_limit_l_min -33
_diffrn_reflns_number 17593
_diffrn_reflns_theta_full 19.00
_diffrn_reflns_theta_max 19.00
_diffrn_reflns_theta_min 1.64
_exptl_absorpt_coefficient_mu 0.228
_exptl_absorpt_correction_type 'not corrected'
_exptl_crystal_colour black
_exptl_crystal_density_diffrn 1.029
_exptl_crystal_density_method 'not measured'
_exptl_crystal_description 'opaque block'
_exptl_crystal_F_000 4664
_exptl_crystal_size_max 0.18
_exptl_crystal_size_mid 0.17
_exptl_crystal_size_min 0.13
_refine_diff_density_max 1.154
_refine_diff_density_min -0.370
_refine_diff_density_rms 0.104
_refine_ls_extinction_coef 0.00054(9)
_refine_ls_extinction_expression Fc^*^=kFc[1+0.001xFc^2^\l^3^/sin(2\q)]^-1/4^
_refine_ls_extinction_method SHELXL
_refine_ls_goodness_of_fit_ref 1.037
_refine_ls_hydrogen_treatment mixed
_refine_ls_matrix_type full
_refine_ls_number_parameters 296
_refine_ls_number_reflns 5639
_refine_ls_number_restraints 0
_refine_ls_restrained_S_all 1.037
_refine_ls_R_factor_all 0.2306
_refine_ls_R_factor_gt 0.1185
_refine_ls_shift/su_max 0.000
_refine_ls_shift/su_mean 0.000
_refine_ls_structure_factor_coef Fsqd
_refine_ls_weighting_details 'w=1/[\s^2^(Fo^2^)+(0.1188P)^2^+215.8043P] where P=(Fo^2^+2Fc^2^)/3'
_refine_ls_weighting_scheme calc
_refine_ls_wR_factor_gt 0.2643
_refine_ls_wR_factor_ref 0.3202
_reflns_number_gt 2680
_reflns_number_total 5639
_reflns_threshold_expression >2sigma(I)
_cod_data_source_file ic040052f_3.cif
_cod_data_source_block 3
_cod_depositor_comments
;
The following automatic conversions were performed:
'_symmetry_cell_setting' value 'Monoclinic' changed to 'monoclinic'
according to '/home/saulius/struct/CIF-dictionaries/cif_core.dic'
dictionary named 'cif_core.dic' version 2.4.1 from 2010-06-29.

Automatic conversion script
Id: cif_fix_enum 1527 2010-12-29 10:47:43Z saulius 

The following automatic conversions were performed:

'_refine_ls_weighting_scheme' value 'calc
w=1/[\s^2^(Fo^2^)+(0.1188P)^2^+215.8043P] where P=(Fo^2^+2Fc^2^)/3'
was changed to 'calc'. New tag '_refine_ls_weighting_details' was
created. The value of the new tag was set to
'w=1/[\s^2^(Fo^2^)+(0.1188P)^2^+215.8043P] where P=(Fo^2^+2Fc^2^)/3'.

Automatic conversion script
Id: cif_fix_values 3143 2015-03-26 13:38:13Z robertas 
;
_cod_original_cell_volume 14001(7)
_cod_database_code 4311969

loop_
_symmetry_equiv_pos_as_xyz
'x, y, z'
'-x, y, -z+1/2'
'x+1/2, y+1/2, z'
'-x+1/2, y+1/2, -z+1/2'
'-x, -y, -z'
'x, -y, z-1/2'
'-x+1/2, -y+1/2, -z'
'x+1/2, -y+1/2, z-1/2'

loop_
_atom_site_label
_atom_site_type_symbol
_atom_site_fract_x
_atom_site_fract_y
_atom_site_fract_z
_atom_site_U_iso_or_equiv
_atom_site_adp_type
_atom_site_occupancy
_atom_site_calc_flag
_atom_site_refinement_flags
_atom_site_disorder_assembly
_atom_site_disorder_group
V1 V 0.14074(13) -0.91032(14) 0.62041(7) 0.0193(9) Uani 1 d . . .
P1 P 0.0234(2) -0.9124(2) 0.63104(11) 0.0210(13) Uani 1 d . . .
P2 P 0.1907(2) -0.9988(2) 0.66611(12) 0.0264(13) Uani 1 d . . .
O1 O 0.1079(5) -0.8261(5) 0.5954(2) 0.022(3) Uiso 1 d . . .
O2 O 0.1018(5) -0.9822(5) 0.5892(2) 0.022(3) Uiso 1 d . . .
O3 O 0.1711(5) -0.8559(5) 0.6639(2) 0.019(3) Uiso 1 d . . .
O4 O 0.2246(5) -0.9237(5) 0.6047(2) 0.021(3) Uiso 1 d . . .
C1 C 0.0448(7) -0.7990(8) 0.5899(4) 0.017(4) Uiso 1 d . . .
C2 C 0.0289(8) -0.7353(8) 0.5710(4) 0.021(4) Uiso 1 d . . .
C3 C -0.0376(7) -0.7165(8) 0.5635(4) 0.014(4) Uiso 1 d . . .
H3 H -0.0495 -0.6765 0.5484 0.017 Uiso 1 calc R . .
C4 C -0.0889(7) -0.7528(8) 0.5769(4) 0.017(4) Uiso 1 d . . .
C5 C -0.0702(7) -0.8131(8) 0.5974(4) 0.018(4) Uiso 1 d . . .
H5 H -0.1037 -0.8402 0.6062 0.022 Uiso 1 calc R . .
C6 C -0.0041(7) -0.8353(8) 0.6057(4) 0.016(4) Uiso 1 d . . .
C7 C -0.0072(7) -0.9888(8) 0.6035(4) 0.018(4) Uiso 1 d . . .
C8 C 0.0415(7) -1.0140(8) 0.5835(4) 0.016(4) Uiso 1 d . . .
C9 C 0.0252(7) -1.0696(8) 0.5599(4) 0.017(4) Uiso 1 d . . .
C10 C -0.0393(7) -1.0957(8) 0.5552(4) 0.022(4) Uiso 1 d . . .
H10 H -0.0514 -1.1323 0.5378 0.026 Uiso 1 calc R . .
C11 C -0.0867(7) -1.0708(8) 0.5747(4) 0.017(4) Uiso 1 d . . .
C12 C -0.0698(8) -1.0146(8) 0.5991(4) 0.023(5) Uiso 1 d . . .
H12 H -0.1019 -0.9952 0.6124 0.028 Uiso 1 calc R . .
C13 C 0.0860(8) -0.6885(8) 0.5595(4) 0.028(5) Uiso 1 d . . .
C14 C 0.1343(8) -0.6702(9) 0.5925(4) 0.041(5) Uiso 1 d . . .
H14A H 0.1532 -0.7134 0.6045 0.061 Uiso 1 calc R . .
H14B H 0.1116 -0.6434 0.6096 0.061 Uiso 1 calc R . .
H14C H 0.1703 -0.6414 0.5855 0.061 Uiso 1 calc R . .
C15 C 0.1185(8) -0.7299(8) 0.5305(4) 0.034(5) Uiso 1 d . . .
H15A H 0.0843 -0.7405 0.5091 0.050 Uiso 1 calc R . .
H15B H 0.1377 -0.7740 0.5413 0.050 Uiso 1 calc R . .
H15C H 0.1539 -0.7012 0.5227 0.050 Uiso 1 calc R . .
C16 C 0.0554(9) -0.6208(9) 0.5403(5) 0.052(6) Uiso 1 d . . .
H16A H 0.0235 -0.6335 0.5184 0.078 Uiso 1 calc R . .
H16B H 0.0910 -0.5915 0.5333 0.078 Uiso 1 calc R . .
H16C H 0.0321 -0.5944 0.5573 0.078 Uiso 1 calc R . .
C17 C -0.1628(7) -0.7315(8) 0.5667(4) 0.021(4) Uiso 1 d . . .
C18 C -0.1702(9) -0.6651(9) 0.5448(5) 0.050(6) Uiso 1 d . . .
H18A H -0.1437 -0.6277 0.5586 0.075 Uiso 1 calc R . .
H18B H -0.2174 -0.6511 0.5400 0.075 Uiso 1 calc R . .
H18C H -0.1545 -0.6728 0.5214 0.075 Uiso 1 calc R . .
C19 C -0.2036(8) -0.7908(9) 0.5457(4) 0.044(5) Uiso 1 d . . .
H19A H -0.1985 -0.8340 0.5604 0.066 Uiso 1 calc R . .
H19B H -0.1876 -0.7991 0.5224 0.066 Uiso 1 calc R . .
H19C H -0.2509 -0.7774 0.5407 0.066 Uiso 1 calc R . .
C20 C -0.1908(8) -0.7160(9) 0.6021(4) 0.042(5) Uiso 1 d . . .
H20A H -0.1873 -0.7584 0.6175 0.063 Uiso 1 calc R . .
H20B H -0.2379 -0.7021 0.5958 0.063 Uiso 1 calc R . .
H20C H -0.1652 -0.6777 0.6156 0.063 Uiso 1 calc R . .
C21 C 0.0756(7) -1.0989(8) 0.5356(4) 0.018(4) Uiso 1 d . . .
C22 C 0.0978(8) -1.0410(8) 0.5118(4) 0.031(5) Uiso 1 d . . .
H22A H 0.1188 -1.0029 0.5275 0.047 Uiso 1 calc R . .
H22B H 0.0588 -1.0226 0.4952 0.047 Uiso 1 calc R . .
H22C H 0.1300 -1.0603 0.4974 0.047 Uiso 1 calc R . .
C23 C 0.0445(8) -1.1556(8) 0.5088(4) 0.040(5) Uiso 1 d . . .
H23A H 0.0061 -1.1359 0.4923 0.060 Uiso 1 calc R . .
H23B H 0.0298 -1.1952 0.5225 0.060 Uiso 1 calc R . .
H23C H 0.0778 -1.1722 0.4943 0.060 Uiso 1 calc R . .
C24 C 0.1355(8) -1.1281(9) 0.5615(4) 0.036(5) Uiso 1 d . . .
H24A H 0.1549 -1.0909 0.5784 0.053 Uiso 1 calc R . .
H24B H 0.1691 -1.1445 0.5472 0.053 Uiso 1 calc R . .
H24C H 0.1213 -1.1675 0.5754 0.053 Uiso 1 calc R . .
C25 C -0.1592(8) -1.1054(8) 0.5712(4) 0.029(5) Uiso 1 d . . .
C26 C -0.2124(8) -1.0448(8) 0.5621(4) 0.035(5) Uiso 1 d . . .
H26A H -0.2059 -1.0098 0.5819 0.052 Uiso 1 calc R . .
H26B H -0.2575 -1.0648 0.5598 0.052 Uiso 1 calc R . .
H26C H -0.2070 -1.0221 0.5389 0.052 Uiso 1 calc R . .
C27 C -0.1641(9) -1.1409(9) 0.6080(4) 0.051(6) Uiso 1 d . . .
H27A H -0.1540 -1.1063 0.6279 0.077 Uiso 1 calc R . .
H27B H -0.1320 -1.1799 0.6123 0.077 Uiso 1 calc R . .
H27C H -0.2095 -1.1592 0.6074 0.077 Uiso 1 calc R . .
C28 C -0.1742(4) -1.1556(5) 0.5384(2) 0.035(5) Uiso 1 d . . .
H28A H -0.1709 -1.1299 0.5157 0.053 Uiso 1 calc R . .
H28B H -0.2194 -1.1747 0.5370 0.053 Uiso 1 calc R . .
H28C H -0.1417 -1.1943 0.5415 0.053 Uiso 1 calc R . .
C29 C -0.0173(4) -0.9129(5) 0.6704(2) 0.015(4) Uiso 1 d R . .
C30 C -0.0338(4) -0.9762(5) 0.6857(2) 0.031(5) Uiso 1 d R . .
H30 H -0.0225 -1.0197 0.6755 0.037 Uiso 1 calc R . .
C31 C -0.0674(7) -0.9759(9) 0.7166(4) 0.028(5) Uiso 1 d . . .
H31 H -0.0797 -1.0188 0.7269 0.034 Uiso 1 calc R . .
C32 C -0.0818(8) -0.9117(9) 0.7312(4) 0.034(5) Uiso 1 d . . .
H32 H -0.1036 -0.9114 0.7521 0.041 Uiso 1 calc R . .
C33 C -0.0659(8) -0.8489(9) 0.7169(4) 0.033(5) Uiso 1 d . . .
H33 H -0.0763 -0.8058 0.7277 0.039 Uiso 1 calc R . .
C34 C -0.0334(4) -0.8488(4) 0.6855(2) 0.023(5) Uiso 1 d . . .
H34 H -0.0227 -0.8054 0.6750 0.028 Uiso 1 calc R . .
C41 C 0.1963(4) -0.8748(4) 0.6982(2) 0.027(5) Uiso 1 d R . .
C42 C 0.2138(4) -0.8243(4) 0.7254(2) 0.022(4) Uiso 1 d R . .
C43 C 0.2412(4) -0.8449(4) 0.7609(2) 0.028(5) Uiso 1 d R . .
H43 H 0.2540 -0.8103 0.7793 0.034 Uiso 1 calc R . .
C44 C 0.2500(8) -0.9171(9) 0.7695(4) 0.029(5) Uiso 1 d . . .
C45 C 0.2346(7) -0.9672(9) 0.7424(4) 0.027(5) Uiso 1 d . . .
H45 H 0.2433 -1.0156 0.7478 0.033 Uiso 1 calc R . .
C46 C 0.2062(7) -0.9461(8) 0.7074(4) 0.016(4) Uiso 1 d . . .
C47 C 0.2698(8) -1.0099(8) 0.6512(4) 0.026(5) Uiso 1 d . . .
C48 C 0.2749(8) -0.9661(9) 0.6191(4) 0.028(5) Uiso 1 d . . .
C49 C 0.3377(9) -0.9671(9) 0.6058(4) 0.037(5) Uiso 1 d . . .
C50 C 0.3886(8) -1.0072(8) 0.6250(4) 0.025(5) Uiso 1 d . . .
H50 H 0.4303 -1.0071 0.6165 0.031 Uiso 1 calc R . .
C51 C 0.3837(8) -1.0482(8) 0.6564(4) 0.024(5) Uiso 1 d . . .
C52 C 0.3232(7) -1.0507(7) 0.6680(4) 0.012(4) Uiso 1 d . . .
H52 H 0.3176 -1.0808 0.6878 0.014 Uiso 1 calc R . .
C53 C 0.2051(8) -0.7431(9) 0.7162(4) 0.031(5) Uiso 1 d . . .
C54 C 0.1318(7) -0.7269(8) 0.7011(4) 0.030(5) Uiso 1 d . . .
H54A H 0.1168 -0.7564 0.6795 0.045 Uiso 1 calc R . .
H54B H 0.1273 -0.6770 0.6941 0.045 Uiso 1 calc R . .
H54C H 0.1044 -0.7368 0.7200 0.045 Uiso 1 calc R . .
C55 C 0.2257(9) -0.6961(9) 0.7499(4) 0.050(6) Uiso 1 d . . .
H55A H 0.2724 -0.7057 0.7606 0.075 Uiso 1 calc R . .
H55B H 0.1970 -0.7061 0.7682 0.075 Uiso 1 calc R . .
H55C H 0.2209 -0.6465 0.7426 0.075 Uiso 1 calc R . .
C56 C 0.2493(8) -0.7235(9) 0.6879(4) 0.035(5) Uiso 1 d . . .
H56A H 0.2375 -0.7531 0.6660 0.052 Uiso 1 calc R . .
H56B H 0.2963 -0.7311 0.6985 0.052 Uiso 1 calc R . .
H56C H 0.2423 -0.6738 0.6810 0.052 Uiso 1 calc R . .
C57 C 0.2816(9) -0.9369(9) 0.8093(4) 0.040(5) Uiso 1 d . . .
C58 C 0.2803(10) -1.0179(10) 0.8170(5) 0.067(7) Uiso 1 d . . .
H58A H 0.3047 -1.0429 0.8002 0.101 Uiso 1 calc R . .
H58B H 0.2338 -1.0344 0.8134 0.101 Uiso 1 calc R . .
H58C H 0.3015 -1.0272 0.8424 0.101 Uiso 1 calc R . .
C59 C 0.3545(8) -0.9121(10) 0.8183(5) 0.057(6) Uiso 1 d . . .
H59A H 0.3803 -0.9331 0.8009 0.085 Uiso 1 calc R . .
H59B H 0.3736 -0.9268 0.8433 0.085 Uiso 1 calc R . .
H59C H 0.3561 -0.8606 0.8166 0.085 Uiso 1 calc R . .
C60 C 0.2415(9) -0.9033(10) 0.8368(5) 0.055(6) Uiso 1 d . . .
H60A H 0.2615 -0.9167 0.8619 0.083 Uiso 1 calc R . .
H60B H 0.1951 -0.9198 0.8316 0.083 Uiso 1 calc R . .
H60C H 0.2425 -0.8518 0.8344 0.083 Uiso 1 calc R . .
C61 C 0.3456(7) -0.9214(8) 0.5726(4) 0.023(4) Uiso 1 d . . .
C62 C 0.4160(8) -0.9293(9) 0.5629(4) 0.049(6) Uiso 1 d . . .
H62A H 0.4494 -0.9160 0.5841 0.074 Uiso 1 calc R . .
H62B H 0.4202 -0.8986 0.5420 0.074 Uiso 1 calc R . .
H62C H 0.4231 -0.9784 0.5562 0.074 Uiso 1 calc R . .
C63 C 0.2941(8) -0.9432(9) 0.5392(4) 0.044(5) Uiso 1 d . . .
H63A H 0.2489 -0.9391 0.5452 0.066 Uiso 1 calc R . .
H63B H 0.3022 -0.9921 0.5326 0.066 Uiso 1 calc R . .
H63C H 0.2981 -0.9123 0.5184 0.066 Uiso 1 calc R . .
C64 C 0.3379(9) -0.8435(9) 0.5822(5) 0.057(6) Uiso 1 d . . .
H64A H 0.2939 -0.8360 0.5892 0.085 Uiso 1 calc R . .
H64B H 0.3420 -0.8143 0.5608 0.085 Uiso 1 calc R . .
H64C H 0.3729 -0.8304 0.6027 0.085 Uiso 1 calc R . .
C65 C 0.4445(8) -1.0877(9) 0.6766(4) 0.030(5) Uiso 1 d . . .
C66 C 0.4809(9) -1.1274(10) 0.6477(5) 0.063(6) Uiso 1 d . . .
H66A H 0.4506 -1.1626 0.6346 0.094 Uiso 1 calc R . .
H66B H 0.5211 -1.1510 0.6606 0.094 Uiso 1 calc R . .
H66C H 0.4937 -1.0933 0.6302 0.094 Uiso 1 calc R . .
C67 C 0.4285(8) -1.1429(9) 0.7045(4) 0.043(5) Uiso 1 d . . .
H67A H 0.3969 -1.1776 0.6919 0.065 Uiso 1 calc R . .
H67B H 0.4086 -1.1194 0.7237 0.065 Uiso 1 calc R . .
H67C H 0.4698 -1.1668 0.7156 0.065 Uiso 1 calc R . .
C68 C 0.4928(5) -1.0341(5) 0.6962(2) 0.056(6) Uiso 1 d . . .
H68A H 0.5028 -0.9986 0.6786 0.084 Uiso 1 calc R . .
H68B H 0.5342 -1.0578 0.7073 0.084 Uiso 1 calc R . .
H68C H 0.4727 -1.0110 0.7155 0.084 Uiso 1 calc R . .
C69 C 0.1603(5) -1.0835(5) 0.6777(2) 0.022(4) Uiso 1 d R . .
C70 C 0.1733(5) -1.1434(5) 0.6584(2) 0.023(5) Uiso 1 d R . .
H70 H 0.2049 -1.1415 0.6421 0.028 Uiso 1 calc R . .
C71 C 0.1395(8) -1.2073(9) 0.6630(4) 0.039(5) Uiso 1 d . . .
H71 H 0.1475 -1.2479 0.6493 0.047 Uiso 1 calc R . .
C72 C 0.0950(9) -1.2105(10) 0.6873(5) 0.048(6) Uiso 1 d . . .
H72 H 0.0733 -1.2535 0.6913 0.057 Uiso 1 calc R . .
C73 C 0.0826(9) -1.1501(10) 0.7059(5) 0.050(6) Uiso 1 d . . .
H73 H 0.0511 -1.1518 0.7222 0.060 Uiso 1 calc R . .
C74 C 0.1152(8) -1.0862(10) 0.7014(4) 0.043(5) Uiso 1 d . . .
H74 H 0.1060 -1.0453 0.7146 0.051 Uiso 1 calc R . .

loop_
_atom_site_aniso_label
_atom_site_aniso_U_11
_atom_site_aniso_U_22
_atom_site_aniso_U_33
_atom_site_aniso_U_23
_atom_site_aniso_U_13
_atom_site_aniso_U_12
V1 0.0272(19) 0.0109(18) 0.0239(18) 0.0001(16) 0.0161(14) 0.0011(15)
P1 0.031(3) 0.011(3) 0.026(3) -0.004(3) 0.016(2) -0.001(2)
P2 0.035(3) 0.017(3) 0.032(3) -0.003(3) 0.019(2) -0.002(2)

loop_
_atom_type_symbol
_atom_type_description
_atom_type_scat_dispersion_real
_atom_type_scat_dispersion_imag
_atom_type_scat_source
C C 0.0033 0.0016 'International Tables Vol C Tables 4.2.6.8 and 6.1.1.4'
H H 0.0000 0.0000 'International Tables Vol C Tables 4.2.6.8 and 6.1.1.4'
O O 0.0106 0.0060 'International Tables Vol C Tables 4.2.6.8 and 6.1.1.4'
P P 0.1023 0.0942 'International Tables Vol C Tables 4.2.6.8 and 6.1.1.4'
V V 0.3005 0.5294 'International Tables Vol C Tables 4.2.6.8 and 6.1.1.4'

loop_
_geom_angle_atom_site_label_1
_geom_angle_atom_site_label_2
_geom_angle_atom_site_label_3
_geom_angle
_geom_angle_site_symmetry_1
_geom_angle_site_symmetry_3
_geom_angle_publ_flag
O2 V1 O4 91.3(4) . . ?
O2 V1 O1 103.5(4) . . ?
O4 V1 O1 102.8(4) . . ?
O2 V1 O3 161.6(4) . . ?
O4 V1 O3 98.5(4) . . ?
O1 V1 O3 89.6(4) . . ?
O2 V1 P2 90.5(3) . . ?
O4 V1 P2 80.3(3) . . ?
O1 V1 P2 165.5(3) . . ?
O3 V1 P2 75.9(3) . . ?
O2 V1 P1 76.6(3) . . ?
O4 V1 P1 167.8(3) . . ?
O1 V1 P1 79.8(3) . . ?
O3 V1 P1 93.4(3) . . ?
P2 V1 P1 100.18(17) . . ?
C6 P1 C29 106.7(6) . . ?
C6 P1 C7 108.3(6) . . ?
C29 P1 C7 106.8(6) . . ?
C6 P1 V1 97.4(5) . . ?
C29 P1 V1 135.7(4) . . ?
C7 P1 V1 99.9(5) . . ?
C47 P2 C69 109.2(7) . . ?
C47 P2 C46 106.5(7) . . ?
C69 P2 C46 108.2(6) . . ?
C47 P2 V1 99.0(5) . . ?
C69 P2 V1 130.6(4) . . ?
C46 P2 V1 101.2(5) . . ?
C1 O1 V1 129.1(9) . . ?
C8 O2 V1 134.5(9) . . ?
C41 O3 V1 132.0(7) . . ?
C48 O4 V1 128.4(9) . . ?
O1 C1 C2 122.0(13) . . ?
O1 C1 C6 117.6(13) . . ?
C2 C1 C6 120.3(14) . . ?
C3 C2 C1 117.3(14) . . ?
C3 C2 C13 122.7(14) . . ?
C1 C2 C13 120.0(14) . . ?
C2 C3 C4 124.1(14) . . ?
C5 C4 C3 116.3(14) . . ?
C5 C4 C17 121.1(13) . . ?
C3 C4 C17 122.3(14) . . ?
C6 C5 C4 122.3(14) . . ?
C5 C6 C1 118.8(14) . . ?
C5 C6 P1 124.8(12) . . ?
C1 C6 P1 116.1(12) . . ?
C12 C7 C8 122.8(14) . . ?
C12 C7 P1 125.8(12) . . ?
C8 C7 P1 111.0(11) . . ?
O2 C8 C9 124.0(13) . . ?
O2 C8 C7 117.5(13) . . ?
C9 C8 C7 118.5(14) . . ?
C8 C9 C10 118.6(14) . . ?
C8 C9 C21 121.6(14) . . ?
C10 C9 C21 119.6(13) . . ?
C11 C10 C9 122.7(15) . . ?
C10 C11 C12 118.7(15) . . ?
C10 C11 C25 122.2(14) . . ?
C12 C11 C25 119.1(13) . . ?
C7 C12 C11 118.6(14) . . ?
C14 C13 C16 110.1(14) . . ?
C14 C13 C15 112.8(14) . . ?
C16 C13 C15 106.8(12) . . ?
C14 C13 C2 109.1(13) . . ?
C16 C13 C2 109.5(13) . . ?
C15 C13 C2 108.4(12) . . ?
C18 C17 C19 110.4(13) . . ?
C18 C17 C4 111.2(13) . . ?
C19 C17 C4 110.8(13) . . ?
C18 C17 C20 106.3(13) . . ?
C19 C17 C20 109.1(13) . . ?
C4 C17 C20 109.0(12) . . ?
C22 C21 C24 110.0(12) . . ?
C22 C21 C23 105.3(12) . . ?
C24 C21 C23 110.6(13) . . ?
C22 C21 C9 111.0(12) . . ?
C24 C21 C9 107.4(11) . . ?
C23 C21 C9 112.5(13) . . ?
C28 C25 C27 113.2(12) . . ?
C28 C25 C26 104.3(11) . . ?
C27 C25 C26 111.5(13) . . ?
C28 C25 C11 112.2(11) . . ?
C27 C25 C11 107.7(12) . . ?
C26 C25 C11 107.9(13) . . ?
C30 C29 C34 120.0(5) . . ?
C30 C29 P1 120.7(3) . . ?
C34 C29 P1 119.4(7) . . ?
C29 C30 C31 120.1(8) . . ?
C32 C31 C30 118.5(14) . . ?
C33 C32 C31 122.5(15) . . ?
C32 C33 C34 119.3(15) . . ?
C29 C34 C33 119.6(10) . . ?
O3 C41 C42 120.9(5) . . ?
O3 C41 C46 120.3(9) . . ?
C42 C41 C46 118.8(7) . . ?
C43 C42 C41 120.0 . . ?
C43 C42 C53 119.3(7) . . ?
C41 C42 C53 120.7(7) . . ?
C42 C43 C44 120.2(7) . . ?
C45 C44 C43 120.0(13) . . ?
C45 C44 C57 122.0(15) . . ?
C43 C44 C57 117.9(13) . . ?
C44 C45 C46 119.3(15) . . ?
C45 C46 C41 121.6(13) . . ?
C45 C46 P2 128.0(12) . . ?
C41 C46 P2 109.5(9) . . ?
C52 C47 C48 121.3(14) . . ?
C52 C47 P2 126.9(12) . . ?
C48 C47 P2 111.6(11) . . ?
O4 C48 C49 122.2(15) . . ?
O4 C48 C47 120.6(13) . . ?
C49 C48 C47 117.0(14) . . ?
C50 C49 C48 117.4(16) . . ?
C50 C49 C61 123.7(15) . . ?
C48 C49 C61 118.8(14) . . ?
C49 C50 C51 125.3(15) . . ?
C52 C51 C50 117.7(14) . . ?
C52 C51 C65 121.7(14) . . ?
C50 C51 C65 120.7(14) . . ?
C51 C52 C47 121.1(14) . . ?
C54 C53 C55 107.3(13) . . ?
C54 C53 C56 110.2(13) . . ?
C55 C53 C56 107.6(13) . . ?
C54 C53 C42 110.0(12) . . ?
C55 C53 C42 112.8(12) . . ?
C56 C53 C42 109.0(12) . . ?
C59 C57 C60 109.0(14) . . ?
C59 C57 C44 111.2(14) . . ?
C60 C57 C44 110.1(14) . . ?
C59 C57 C58 107.9(15) . . ?
C60 C57 C58 105.1(14) . . ?
C44 C57 C58 113.2(15) . . ?
C49 C61 C64 109.5(13) . . ?
C49 C61 C62 111.0(13) . . ?
C64 C61 C62 106.4(13) . . ?
C49 C61 C63 110.0(13) . . ?
C64 C61 C63 111.3(13) . . ?
C62 C61 C63 108.6(13) . . ?
C68 C65 C51 108.1(13) . . ?
C68 C65 C67 109.2(12) . . ?
C51 C65 C67 114.6(13) . . ?
C68 C65 C66 107.8(12) . . ?
C51 C65 C66 109.5(13) . . ?
C67 C65 C66 107.4(14) . . ?
C74 C69 C70 120.2(9) . . ?
C74 C69 P2 118.6(11) . . ?
C70 C69 P2 120.3(3) . . ?
C69 C70 C71 120.0(8) . . ?
C72 C71 C70 119.9(16) . . ?
C71 C72 C73 118.8(18) . . ?
C72 C73 C74 122.0(18) . . ?
C69 C74 C73 119.0(16) . . ?

loop_
_geom_bond_atom_site_label_1
_geom_bond_atom_site_label_2
_geom_bond_distance
_geom_bond_site_symmetry_2
_geom_bond_publ_flag
V1 O2 1.873(10) . ?
V1 O4 1.904(9) . ?
V1 O1 1.909(10) . ?
V1 O3 1.921(9) . ?
V1 P2 2.474(5) . ?
V1 P1 2.476(5) . ?
P1 C6 1.776(15) . ?
P1 C29 1.785(9) . ?
P1 C7 1.818(15) . ?
P2 C47 1.792(15) . ?
P2 C69 1.798(10) . ?
P2 C46 1.805(15) . ?
O1 C1 1.362(16) . ?
O2 C8 1.348(15) . ?
O3 C41 1.334(11) . ?
O4 C48 1.336(17) . ?
C1 C2 1.406(19) . ?
C1 C6 1.409(18) . ?
C2 C3 1.377(18) . ?
C2 C13 1.57(2) . ?
C3 C4 1.405(18) . ?
C4 C5 1.390(18) . ?
C4 C17 1.537(19) . ?
C5 C6 1.389(18) . ?
C7 C12 1.345(18) . ?
C7 C8 1.413(18) . ?
C8 C9 1.373(18) . ?
C9 C10 1.382(18) . ?
C9 C21 1.568(19) . ?
C10 C11 1.376(18) . ?
C11 C12 1.403(18) . ?
C11 C25 1.60(2) . ?
C13 C14 1.47(2) . ?
C13 C16 1.54(2) . ?
C13 C15 1.559(19) . ?
C17 C18 1.49(2) . ?
C17 C19 1.53(2) . ?
C17 C20 1.537(19) . ?
C21 C22 1.519(18) . ?
C21 C24 1.520(19) . ?
C21 C23 1.525(19) . ?
C25 C28 1.531(17) . ?
C25 C27 1.54(2) . ?
C25 C26 1.57(2) . ?
C29 C30 1.3899 . ?
C29 C34 1.401(12) . ?
C30 C31 1.424(16) . ?
C31 C32 1.382(19) . ?
C32 C33 1.36(2) . ?
C33 C34 1.422(17) . ?
C41 C42 1.3900 . ?
C41 C46 1.401(16) . ?
C42 C43 1.3899 . ?
C42 C53 1.580(18) . ?
C43 C44 1.409(18) . ?
C44 C45 1.377(19) . ?
C44 C57 1.55(2) . ?
C45 C46 1.386(18) . ?
C47 C52 1.390(19) . ?
C47 C48 1.468(19) . ?
C48 C49 1.44(2) . ?
C49 C50 1.38(2) . ?
C49 C61 1.53(2) . ?
C50 C51 1.411(19) . ?
C51 C52 1.366(18) . ?
C51 C65 1.53(2) . ?
C53 C54 1.53(2) . ?
C53 C55 1.53(2) . ?
C53 C56 1.532(19) . ?
C57 C59 1.53(2) . ?
C57 C60 1.54(2) . ?
C57 C58 1.56(2) . ?
C61 C64 1.53(2) . ?
C61 C62 1.54(2) . ?
C61 C63 1.536(19) . ?
C65 C68 1.511(18) . ?
C65 C67 1.54(2) . ?
C65 C66 1.58(2) . ?
C69 C74 1.366(18) . ?
C69 C70 1.3902 . ?
C70 C71 1.417(18) . ?
C71 C72 1.38(2) . ?
C72 C73 1.38(2) . ?
C73 C74 1.40(2) . ?
